data_4080439
loop_
_publ_author_name
'Danopoulos, Andreas A.'
'Monakhov, Kirill Yu.'
'Robert, Vincent'
'Braunstein, Pierre'
'Pattacini, Roberto'
'Conde-Guada\~no, Susana'
'Hanton, Martin'
'Tooze, Robert P.'

_publ_section_title
;
 Angular Distortions at Benzylic Carbons Due to Intramolecular
 Polarization-Induced Metal--Arene Interactions: A Case Study with
 Open-Shell Chromium(II) NHC Complexes
;
_journal_issue 6
_journal_name_full Organometallics
_journal_page_first 1842
_journal_paper_doi 10.1021/om3012568
_journal_volume 32
_journal_year 2013
_chemical_formula_moiety 'C32 H46 Cr N4, C4 H8 O'
_chemical_formula_sum 'C36 H54 Cr N4 O'
_chemical_formula_weight 610.83
_chemical_name_systematic
;
 ?
;
_space_group_IT_number 2
_symmetry_cell_setting triclinic
_symmetry_space_group_name_Hall '-P 1'
_symmetry_space_group_name_H-M 'P -1'
_atom_sites_solution_hydrogens geom
_atom_sites_solution_primary direct
_atom_sites_solution_secondary difmap
_audit_creation_method SHELXL-97
_cell_angle_alpha 81.140(2)
_cell_angle_beta 85.553(2)
_cell_angle_gamma 88.504(2)
_cell_formula_units_Z 2
_cell_length_a 10.4254(4)
_cell_length_b 10.6281(4)
_cell_length_c 16.0874(6)
_cell_measurement_temperature 153(2)
_cell_volume 1755.77(12)
_computing_cell_refinement
;
'DENZO (Otwinowski & Minor, 1997) & COLLECT (Hooft, R.W.W., 1998)' 
;
_computing_data_collection 'COLLECT (Hooft, R.W.W., 1998)'
_computing_data_reduction
;
'DENZO (Otwinowski & Minor, 1997) & COLLECT (Hooft, R.W.W., 1998)'  
;
_computing_publication_material 'WinGX Farrugia 1998'
_computing_structure_refinement 'SHELXL-97 (Sheldrick, 1997)'
_computing_structure_solution 'SHELXS-97 Sheldrick 1997'
_diffrn_ambient_temperature 153(2)
_diffrn_detector_area_resol_mean '4096x4096pixels / 62x62mm'
_diffrn_measured_fraction_theta_full 0.996
_diffrn_measured_fraction_theta_max 0.996
_diffrn_measurement_device_type
; 
'Bruker-Nonius APEX II CCD camera on \k-goniostat' 
;
_diffrn_measurement_method '\f & \w scans'
_diffrn_radiation_monochromator '10cm confocal mirrors'
_diffrn_radiation_source
;
'Bruker-Nonius FR591 rotating anode' 
;
_diffrn_radiation_type MoK\a
_diffrn_radiation_wavelength 0.71073
_diffrn_reflns_av_R_equivalents 0.0642
_diffrn_reflns_av_sigmaI/netI 0.0478
_diffrn_reflns_limit_h_max 12
_diffrn_reflns_limit_h_min -12
_diffrn_reflns_limit_k_max 12
_diffrn_reflns_limit_k_min -12
_diffrn_reflns_limit_l_max 19
_diffrn_reflns_limit_l_min -19
_diffrn_reflns_number 29819
_diffrn_reflns_theta_full 25.03
_diffrn_reflns_theta_max 25.03
_diffrn_reflns_theta_min 2.97
_exptl_absorpt_coefficient_mu 0.358
_exptl_absorpt_correction_T_max 0.9483
_exptl_absorpt_correction_T_min 0.9319
_exptl_absorpt_correction_type multi-scan
_exptl_absorpt_process_details
;
SADABS  v2.10 (Sheldrick, G. M. 2003)
;
_exptl_crystal_density_diffrn 1.155
_exptl_crystal_density_method 'not measured'
_exptl_crystal_F_000 660
_exptl_crystal_size_max 0.20
_exptl_crystal_size_mid 0.18
_exptl_crystal_size_min 0.15
_refine_diff_density_max 0.717
_refine_diff_density_min -0.429
_refine_diff_density_rms 0.076
_refine_ls_extinction_method none
_refine_ls_goodness_of_fit_ref 1.101
_refine_ls_hydrogen_treatment constr
_refine_ls_matrix_type full
_refine_ls_number_parameters 520
_refine_ls_number_reflns 6188
_refine_ls_number_restraints 422
_refine_ls_restrained_S_all 1.074
_refine_ls_R_factor_all 0.0999
_refine_ls_R_factor_gt 0.0746
_refine_ls_shift/su_max 0.074
_refine_ls_shift/su_mean 0.004
_refine_ls_structure_factor_coef Fsqd
_refine_ls_weighting_details 'calc w=1/[\s^2^(Fo^2^)+(0.0604P)^2^+4.3345P] where P=(Fo^2^+2Fc^2^)/3'
_refine_ls_weighting_scheme calc
_refine_ls_wR_factor_gt 0.1699
_refine_ls_wR_factor_ref 0.1878
_reflns_number_gt 4890
_reflns_number_total 6188
_reflns_threshold_expression >2sigma(I)
_cod_data_source_file om3012568_si_003.cif
_cod_data_source_block complex2
_cod_original_cell_volume 1755.77(11)
_cod_original_sg_symbol_H-M P-1
_cod_database_code 4080439

loop_
_symmetry_equiv_pos_as_xyz
'x, y, z'
'-x, -y, -z'

loop_
_atom_site_label
_atom_site_type_symbol
_atom_site_fract_x
_atom_site_fract_y
_atom_site_fract_z
_atom_site_U_iso_or_equiv
_atom_site_adp_type
_atom_site_occupancy
_atom_site_symmetry_multiplicity
_atom_site_calc_flag
_atom_site_refinement_flags
_atom_site_disorder_assembly
_atom_site_disorder_group
Cr1 Cr 0.76727(2) 0.40393(2) 0.266636(15) 0.02882(6) Uani 1 1 d . . .
N1 N 0.71974(13) 0.12050(12) 0.22180(9) 0.0408(4) Uani 1 1 d . . .
N2 N 0.75061(13) 0.26033(13) 0.11215(9) 0.0409(4) Uani 1 1 d . . .
N3 N 0.46572(12) 0.35372(12) 0.31940(8) 0.0355(4) Uani 1 1 d . . .
N4 N 0.57987(12) 0.30721(13) 0.42488(8) 0.0378(4) Uani 1 1 d . . .
C1 C 0.74674(15) 0.24671(14) 0.19768(10) 0.0341(4) Uani 1 1 d . A .
C2 C 0.70528(19) 0.06050(17) 0.15258(13) 0.0560(6) Uani 1 1 d . A .
H2 H 0.6855 -0.0265 0.1538 0.067 Uiso 1 1 calc R . .
C3 C 0.7242(2) 0.14748(16) 0.08406(12) 0.0557(6) Uani 1 1 d . A .
H3 H 0.7204 0.1348 0.0271 0.067 Uiso 1 1 calc R . .
C4 C 0.58913(15) 0.35494(14) 0.34134(10) 0.0334(4) Uani 1 1 d . A .
C5 C 0.38175(16) 0.30627(17) 0.38767(11) 0.0439(5) Uani 1 1 d . A .
H5 H 0.2915 0.2961 0.3874 0.053 Uiso 1 1 calc R . .
C6 C 0.45312(16) 0.27772(18) 0.45382(11) 0.0472(5) Uani 1 1 d . A .
H6 H 0.4231 0.2438 0.5099 0.057 Uiso 1 1 calc R . .
C7 C 0.6556(2) 0.4352(2) 0.01724(12) 0.0577(6) Uani 1 1 d . . .
H7A H 0.6249 0.3753 -0.0172 0.087 Uiso 1 1 calc R A .
H7B H 0.6740 0.5170 -0.0184 0.087 Uiso 1 1 calc R . .
H7C H 0.5893 0.4475 0.0620 0.087 Uiso 1 1 calc R . .
C8 C 0.77638(17) 0.38239(16) 0.05611(10) 0.0434(5) Uani 1 1 d . A .
H8 H 0.8037 0.4444 0.0919 0.052 Uiso 1 1 calc R . .
C9 C 0.8871(2) 0.36666(15) -0.00850(12) 0.0663(7) Uani 1 1 d . . .
H9A H 0.9637 0.4076 0.0061 0.099 Uiso 1 1 calc R A .
H9B H 0.8639 0.4064 -0.0645 0.099 Uiso 1 1 calc R . .
H9C H 0.9053 0.2758 -0.0088 0.099 Uiso 1 1 calc R . .
C10 C 0.56848(19) 0.01926(18) 0.33664(13) 0.0551(6) Uani 1 1 d . . .
H10A H 0.5112 0.0933 0.3244 0.083 Uiso 1 1 calc R A .
H10B H 0.5605 -0.0125 0.3973 0.083 Uiso 1 1 calc R . .
H10C H 0.5446 -0.0479 0.3055 0.083 Uiso 1 1 calc R . .
C11 C 0.70711(18) 0.05786(16) 0.30980(12) 0.0495(5) Uani 1 1 d . A .
H11 H 0.7320 0.1202 0.3462 0.059 Uiso 1 1 calc R . .
C12 C 0.7975(2) -0.05709(18) 0.32330(17) 0.0706(8) Uani 1 1 d . . .
H12A H 0.7739 -0.1203 0.2890 0.106 Uiso 1 1 calc R A .
H12B H 0.7906 -0.0947 0.3830 0.106 Uiso 1 1 calc R . .
H12C H 0.8862 -0.0302 0.3066 0.106 Uiso 1 1 calc R . .
C13 C 0.31835(16) 0.49511(16) 0.23533(11) 0.0422(5) Uani 1 1 d . . .
H13A H 0.2396 0.4536 0.2623 0.063 Uiso 1 1 calc R A .
H13B H 0.3035 0.5339 0.1775 0.063 Uiso 1 1 calc R . .
H13C H 0.3421 0.5612 0.2674 0.063 Uiso 1 1 calc R . .
C14 C 0.42628(15) 0.39719(15) 0.23360(10) 0.0356(4) Uani 1 1 d . A .
H14 H 0.5017 0.4394 0.1993 0.043 Uiso 1 1 calc R . .
C15 C 0.39005(18) 0.28433(17) 0.19221(11) 0.0486(5) Uani 1 1 d . . .
H15A H 0.4631 0.2245 0.1911 0.073 Uiso 1 1 calc R A .
H15B H 0.3679 0.3149 0.1344 0.073 Uiso 1 1 calc R . .
H15C H 0.3159 0.2412 0.2246 0.073 Uiso 1 1 calc R . .
C16 C 0.6818(2) 0.4029(2) 0.53134(13) 0.0710(7) Uani 1 1 d . . .
H16A H 0.6830 0.4854 0.4945 0.106 Uiso 1 1 calc R A .
H16B H 0.7557 0.3961 0.5659 0.106 Uiso 1 1 calc R . .
H16C H 0.6020 0.3958 0.5681 0.106 Uiso 1 1 calc R . .
C17 C 0.68903(16) 0.29777(18) 0.47856(11) 0.0450(5) Uani 1 1 d . A .
H17 H 0.7691 0.3109 0.4400 0.054 Uiso 1 1 calc R . .
C18 C 0.6996(2) 0.1648(2) 0.52999(14) 0.0705(7) Uani 1 1 d . . .
H18A H 0.6282 0.1526 0.5737 0.106 Uiso 1 1 calc R A .
H18B H 0.7814 0.1562 0.5566 0.106 Uiso 1 1 calc R . .
H18C H 0.6958 0.1005 0.4927 0.106 Uiso 1 1 calc R . .
C19A C 0.9705(2) 0.4132(3) 0.23100(18) 0.0371(6) Uani 0.5814(18) 1 d PU A 1
H19A H 0.9979 0.3609 0.1867 0.044 Uiso 0.5814(18) 1 calc PR A 1
H19B H 1.0015 0.5015 0.2145 0.044 Uiso 0.5814(18) 1 calc PR A 1
C20A C 1.00551(12) 0.35441(14) 0.31661(9) 0.0436(5) Uani 0.5814(18) 1 d PGU A 1
C21A C 1.00624(17) 0.22234(13) 0.33586(10) 0.0504(6) Uani 0.5814(18) 1 d PGU A 1
H21A H 0.9929 0.1721 0.2934 0.060 Uiso 0.5814(18) 1 calc PR A 1
C22A C 1.0266(2) 0.16378(15) 0.41726(11) 0.0602(6) Uani 0.5814(18) 1 d PGU A 1
H22A H 1.0271 0.0735 0.4304 0.072 Uiso 0.5814(18) 1 calc PR A 1
C23A C 1.0461(2) 0.23728(19) 0.47941(10) 0.0611(6) Uani 0.5814(18) 1 d PGU A 1
H23A H 1.0600 0.1972 0.5350 0.073 Uiso 0.5814(18) 1 calc PR A 1
C24A C 1.04542(19) 0.36935(18) 0.46016(9) 0.0567(6) Uani 0.5814(18) 1 d PGU A 1
H24A H 1.0588 0.4196 0.5026 0.068 Uiso 0.5814(18) 1 calc PR A 1
C25A C 1.02510(15) 0.42792(14) 0.37876(10) 0.0487(6) Uani 0.5814(18) 1 d PGU A 1
H25A H 1.0246 0.5182 0.3656 0.058 Uiso 0.5814(18) 1 calc PR A 1
C19B C 0.9776(4) 0.4115(4) 0.2280(3) 0.0343(7) Uani 0.4186(18) 1 d PU A 2
H19C H 1.0011 0.3710 0.1774 0.041 Uiso 0.4186(18) 1 calc PR A 2
H19D H 1.0121 0.4988 0.2204 0.041 Uiso 0.4186(18) 1 calc PR A 2
C20B C 1.01243(17) 0.33237(18) 0.30746(11) 0.0382(5) Uani 0.4186(18) 1 d PGU A 2
C21B C 1.0272(2) 0.20144(18) 0.31044(14) 0.0424(6) Uani 0.4186(18) 1 d PGU A 2
H21B H 1.0214 0.1643 0.2608 0.051 Uiso 0.4186(18) 1 calc PR A 2
C22B C 1.0506(3) 0.12480(19) 0.38603(16) 0.0465(6) Uani 0.4186(18) 1 d PGU A 2
H22B H 1.0607 0.0353 0.3881 0.056 Uiso 0.4186(18) 1 calc PR A 2
C23B C 1.0592(3) 0.1791(3) 0.45864(14) 0.0460(6) Uani 0.4186(18) 1 d PGU A 2
H23B H 1.0752 0.1267 0.5103 0.055 Uiso 0.4186(18) 1 calc PR A 2
C24B C 1.0444(3) 0.3100(3) 0.45567(12) 0.0447(6) Uani 0.4186(18) 1 d PGU A 2
H24B H 1.0502 0.3471 0.5053 0.054 Uiso 0.4186(18) 1 calc PR A 2
C25B C 1.0210(2) 0.3867(2) 0.38008(12) 0.0413(6) Uani 0.4186(18) 1 d PGU A 2
H25B H 1.0109 0.4762 0.3780 0.050 Uiso 0.4186(18) 1 calc PR A 2
C26 C 0.76234(17) 0.59976(15) 0.29285(11) 0.0436(5) Uani 1 1 d . A .
H26A H 0.7035 0.6096 0.3428 0.052 Uiso 1 1 calc R . .
H26B H 0.8492 0.6289 0.3013 0.052 Uiso 1 1 calc R . .
C27 C 0.71320(18) 0.66775(14) 0.21462(11) 0.0458(5) Uani 1 1 d . . .
C28 C 0.7924(2) 0.69727(17) 0.13937(13) 0.0574(6) Uani 1 1 d . A .
H28 H 0.8819 0.6781 0.1401 0.069 Uiso 1 1 calc R . .
C29 C 0.7443(2) 0.75306(19) 0.06475(14) 0.0692(7) Uani 1 1 d . . .
H29 H 0.8012 0.7707 0.0155 0.083 Uiso 1 1 calc R A .
C30 C 0.6162(2) 0.78358(19) 0.06022(14) 0.0680(7) Uani 1 1 d . A .
H30 H 0.5837 0.8225 0.0087 0.082 Uiso 1 1 calc R . .
C31 C 0.5361(2) 0.75618(16) 0.13252(12) 0.0591(6) Uani 1 1 d . . .
H31 H 0.4468 0.7753 0.1307 0.071 Uiso 1 1 calc R A .
C32 C 0.58344(18) 0.70133(16) 0.20773(12) 0.0515(5) Uani 1 1 d . A .
H32 H 0.5256 0.6858 0.2567 0.062 Uiso 1 1 calc R . .
O1A O 0.7991(3) 0.1229(3) -0.1200(2) 0.0772(4) Uani 0.4500(4) 1 d PDU B 3
C33A C 0.9044(5) 0.1673(5) -0.1858(3) 0.0784(5) Uani 0.4500(4) 1 d PDU B 3
H33A H 0.9318 0.2542 -0.1811 0.094 Uiso 0.4500(4) 1 calc PR B 3
H33B H 0.9798 0.1088 -0.1815 0.094 Uiso 0.4500(4) 1 calc PR B 3
C34A C 0.8436(5) 0.1655(5) -0.2643(3) 0.0774(5) Uani 0.4500(4) 1 d PDU B 3
H34A H 0.9072 0.1456 -0.3095 0.093 Uiso 0.4500(4) 1 calc PR B 3
H34B H 0.8013 0.2483 -0.2831 0.093 Uiso 0.4500(4) 1 calc PR B 3
C35A C 0.7442(6) 0.0594(5) -0.2409(3) 0.0776(5) Uani 0.4500(4) 1 d PDU B 3
H35A H 0.6565 0.0933 -0.2511 0.093 Uiso 0.4500(4) 1 calc PR B 3
H35B H 0.7634 -0.0097 -0.2750 0.093 Uiso 0.4500(4) 1 calc PR B 3
C36A C 0.7534(6) 0.0111(4) -0.1504(3) 0.0781(5) Uani 0.4500(4) 1 d PDU B 3
H36A H 0.6685 -0.0159 -0.1224 0.094 Uiso 0.4500(4) 1 calc PR B 3
H36B H 0.8154 -0.0610 -0.1420 0.094 Uiso 0.4500(4) 1 calc PR B 3
O1B O 0.9250(9) 0.0710(7) -0.1460(5) 0.0782(5) Uani 0.2026(5) 1 d PU C 4
C33B C 0.8800(13) 0.1853(11) -0.2274(7) 0.0776(5) Uani 0.2026(5) 1 d PU C 4
H33C H 0.8772 0.2712 -0.2106 0.093 Uiso 0.2026(5) 1 calc PR C 4
H33D H 0.9399 0.1858 -0.2783 0.093 Uiso 0.2026(5) 1 calc PR C 4
C34B C 0.7416(6) 0.1427(4) -0.2435(3) 0.0776(5) Uani 0.2026(5) 1 d PU C 4
H34C H 0.6791 0.2129 -0.2372 0.093 Uiso 0.2026(5) 1 calc PR C 4
H34D H 0.7416 0.1241 -0.3020 0.093 Uiso 0.2026(5) 1 calc PR C 4
C35B C 0.7027(4) 0.0312(3) -0.1853(2) 0.0782(5) Uani 0.2026(5) 1 d PU C 4
H35C H 0.6165 0.0470 -0.1582 0.094 Uiso 0.2026(5) 1 calc PR C 4
H35D H 0.6959 -0.0411 -0.2168 0.094 Uiso 0.2026(5) 1 calc PR C 4
C36B C 0.7908(5) -0.0028(5) -0.1212(2) 0.0786(5) Uani 0.2026(5) 1 d PU C 4
H36C H 0.8073 -0.0959 -0.1138 0.094 Uiso 0.2026(5) 1 calc PR C 4
H36D H 0.7521 0.0190 -0.0670 0.094 Uiso 0.2026(5) 1 calc PR C 4
O1C O 0.8970(5) 0.0418(4) -0.1031(3) 0.0787(5) Uani 0.3475(5) 1 d PU D 5
C33C C 0.8829(8) -0.0452(7) -0.1631(4) 0.0788(5) Uani 0.3475(5) 1 d PU D 5
H33E H 0.8298 -0.1186 -0.1366 0.095 Uiso 0.3475(5) 1 calc PR D 5
H33F H 0.9682 -0.0776 -0.1824 0.095 Uiso 0.3475(5) 1 calc PR D 5
C34C C 0.8168(8) 0.0304(6) -0.2382(4) 0.0777(4) Uani 0.3475(5) 1 d PU D 5
H34E H 0.8603 0.0141 -0.2925 0.093 Uiso 0.3475(5) 1 calc PR D 5
H34F H 0.7251 0.0072 -0.2363 0.093 Uiso 0.3475(5) 1 calc PR D 5
C35C C 0.8293(8) 0.1648(7) -0.2276(4) 0.0777(4) Uani 0.3475(5) 1 d PU D 5
H35E H 0.9072 0.2020 -0.2603 0.093 Uiso 0.3475(5) 1 calc PR D 5
H35F H 0.7531 0.2152 -0.2470 0.093 Uiso 0.3475(5) 1 calc PR D 5
C36C C 0.8388(8) 0.1641(6) -0.1395(2) 0.0773(5) Uani 0.3475(5) 1 d PU D 5
H36E H 0.7522 0.1748 -0.1113 0.093 Uiso 0.3475(5) 1 calc PR D 5
H36F H 0.8927 0.2355 -0.1307 0.093 Uiso 0.3475(5) 1 calc PR D 5

loop_
_atom_site_aniso_label
_atom_site_aniso_U_11
_atom_site_aniso_U_22
_atom_site_aniso_U_33
_atom_site_aniso_U_23
_atom_site_aniso_U_13
_atom_site_aniso_U_12
Cr1 0.03005(11) 0.02562(10) 0.03128(11) -0.00575(9) -0.00064(9) -0.00630(9)
N1 0.0435(7) 0.0257(6) 0.0543(8) -0.0103(6) -0.0007(6) -0.0058(6)
N2 0.0437(7) 0.0383(6) 0.0442(7) -0.0175(6) -0.0003(6) -0.0087(6)
N3 0.0352(7) 0.0364(6) 0.0339(6) -0.0026(5) -0.0003(6) -0.0070(6)
N4 0.0317(6) 0.0459(7) 0.0346(7) -0.0018(6) -0.0006(6) -0.0067(6)
C1 0.0316(8) 0.0298(7) 0.0421(8) -0.0101(6) -0.0002(7) -0.0017(6)
C2 0.0610(11) 0.0396(8) 0.0741(11) -0.0307(8) -0.0001(9) -0.0095(8)
C3 0.0657(12) 0.0475(9) 0.0609(10) -0.0327(7) 0.0042(9) -0.0135(8)
C4 0.0324(8) 0.0321(7) 0.0361(8) -0.0059(6) -0.0026(6) -0.0032(6)
C5 0.0312(8) 0.0500(9) 0.0475(9) 0.0006(8) 0.0020(7) -0.0089(7)
C6 0.0379(9) 0.0606(11) 0.0386(9) 0.0049(8) 0.0048(7) -0.0105(8)
C7 0.0626(11) 0.0685(12) 0.0417(10) -0.0054(9) -0.0047(9) -0.0141(10)
C8 0.0500(9) 0.0455(8) 0.0371(8) -0.0130(7) -0.0001(7) -0.0138(8)
C9 0.0712(13) 0.0695(12) 0.0589(11) -0.0195(10) 0.0146(10) -0.0172(11)
C10 0.0574(11) 0.0400(9) 0.0650(12) 0.0046(9) -0.0076(9) -0.0125(8)
C11 0.0533(10) 0.0294(8) 0.0658(11) -0.0045(8) -0.0075(9) -0.0074(8)
C12 0.0680(13) 0.0335(9) 0.1088(17) 0.0001(11) -0.0205(12) 0.0009(9)
C13 0.0361(8) 0.0456(9) 0.0440(9) -0.0021(7) -0.0052(7) -0.0054(7)
C14 0.0335(8) 0.0378(8) 0.0360(8) -0.0056(6) -0.0042(6) -0.0076(7)
C15 0.0558(10) 0.0444(9) 0.0486(9) -0.0097(8) -0.0137(8) -0.0100(8)
C16 0.0634(12) 0.1045(16) 0.0522(10) -0.0273(10) -0.0189(9) -0.0016(12)
C17 0.0316(8) 0.0647(11) 0.0349(8) 0.0044(8) -0.0016(7) -0.0051(8)
C18 0.0535(11) 0.0839(14) 0.0648(12) 0.0259(11) -0.0167(10) -0.0125(11)
C19A 0.0236(11) 0.0436(11) 0.0430(10) -0.0049(9) -0.0004(9) 0.0009(10)
C20A 0.0251(9) 0.0562(9) 0.0460(8) 0.0017(8) 0.0018(8) -0.0024(9)
C21A 0.0322(10) 0.0612(9) 0.0511(9) 0.0121(9) -0.0002(10) -0.0087(10)
C22A 0.0407(11) 0.0752(10) 0.0569(10) 0.0154(8) -0.0037(10) -0.0075(11)
C23A 0.0390(11) 0.0863(10) 0.0504(10) 0.0166(9) -0.0080(10) -0.0035(11)
C24A 0.0362(11) 0.0854(10) 0.0453(9) 0.0031(10) -0.0045(10) -0.0115(11)
C25A 0.0313(10) 0.0714(10) 0.0407(9) -0.0006(8) 0.0002(9) -0.0077(10)
C19B 0.0295(14) 0.0373(13) 0.0372(11) -0.0074(11) -0.0001(12) -0.0159(12)
C20B 0.0306(10) 0.0453(9) 0.0385(8) -0.0046(8) 0.0004(9) -0.0177(9)
C21B 0.0352(12) 0.0455(9) 0.0447(10) -0.0007(9) 0.0007(11) -0.0117(11)
C22B 0.0407(12) 0.0489(10) 0.0480(10) 0.0002(8) -0.0038(11) -0.0107(11)
C23B 0.0414(12) 0.0509(10) 0.0445(10) 0.0006(10) -0.0064(11) -0.0155(11)
C24B 0.0386(12) 0.0504(10) 0.0443(10) -0.0010(9) -0.0037(11) -0.0207(11)
C25B 0.0355(12) 0.0495(10) 0.0381(9) -0.0032(8) 0.0002(11) -0.0177(11)
C26 0.0459(9) 0.0347(8) 0.0533(9) -0.0201(7) 0.0068(8) -0.0110(7)
C27 0.0608(10) 0.0225(7) 0.0557(10) -0.0155(7) 0.0090(8) -0.0157(7)
C28 0.0664(12) 0.0356(9) 0.0653(12) -0.0025(9) 0.0137(10) 0.0029(9)
C29 0.1005(16) 0.0420(10) 0.0582(12) 0.0008(9) 0.0194(12) 0.0052(11)
C30 0.0960(16) 0.0437(10) 0.0655(12) -0.0093(9) -0.0120(12) 0.0000(11)
C31 0.0618(11) 0.0437(9) 0.0772(12) -0.0202(9) -0.0133(10) -0.0114(9)
C32 0.0538(10) 0.0393(8) 0.0654(11) -0.0232(7) 0.0077(9) -0.0204(7)
O1A 0.1050(8) 0.0715(7) 0.0603(7) -0.0226(7) -0.0108(7) -0.0085(7)
C33A 0.1056(8) 0.0716(8) 0.0628(8) -0.0197(8) -0.0133(7) -0.0154(7)
C34A 0.1036(8) 0.0708(8) 0.0620(7) -0.0182(8) -0.0132(8) -0.0142(8)
C35A 0.1044(8) 0.0697(8) 0.0629(7) -0.0180(7) -0.0132(8) -0.0149(7)
C36A 0.1063(8) 0.0703(8) 0.0623(8) -0.0190(7) -0.0139(8) -0.0149(7)
O1B 0.1057(7) 0.0707(8) 0.0629(8) -0.0203(8) -0.0129(7) -0.0104(8)
C33B 0.1048(8) 0.0702(9) 0.0624(9) -0.0194(8) -0.0129(9) -0.0133(8)
C34B 0.1045(8) 0.0698(8) 0.0628(8) -0.0186(8) -0.0129(8) -0.0135(8)
C35B 0.1055(8) 0.0704(9) 0.0629(9) -0.0181(9) -0.0133(8) -0.0134(8)
C36B 0.1061(8) 0.0708(8) 0.0631(8) -0.0181(8) -0.0130(8) -0.0114(8)
O1C 0.1075(9) 0.0696(8) 0.0634(8) -0.0194(7) -0.0119(8) -0.0094(8)
C33C 0.1083(9) 0.0697(8) 0.0629(9) -0.0186(8) -0.0132(9) -0.0114(9)
C34C 0.1056(8) 0.0694(7) 0.0626(7) -0.0186(7) -0.0134(7) -0.0132(8)
C35C 0.1052(8) 0.0699(7) 0.0627(7) -0.0195(7) -0.0137(8) -0.0129(8)
C36C 0.1052(8) 0.0693(7) 0.0622(8) -0.0212(7) -0.0118(8) -0.0106(8)

loop_
_atom_type_symbol
_atom_type_description
_atom_type_scat_dispersion_real
_atom_type_scat_dispersion_imag
_atom_type_scat_source
C C 0.0033 0.0016 'International Tables Vol C Tables 4.2.6.8 and 6.1.1.4'
H H 0.0000 0.0000 'International Tables Vol C Tables 4.2.6.8 and 6.1.1.4'
N N 0.0061 0.0033 'International Tables Vol C Tables 4.2.6.8 and 6.1.1.4'
Cr Cr 0.3209 0.6236 'International Tables Vol C Tables 4.2.6.8 and 6.1.1.4'
O O 0.0106 0.0060 'International Tables Vol C Tables 4.2.6.8 and 6.1.1.4'

loop_
_geom_angle_atom_site_label_1
_geom_angle_atom_site_label_2
_geom_angle_atom_site_label_3
_geom_angle
C19A Cr1 C4 159.67(8)
C19A Cr1 C1 91.44(9)
C4 Cr1 C1 90.76(6)
C19A Cr1 C26 91.66(9)
C4 Cr1 C26 93.59(6)
C1 Cr1 C26 158.70(6)
C19A Cr1 C19B 0.96(15)
C4 Cr1 C19B 160.01(11)
C1 Cr1 C19B 90.51(12)
C26 Cr1 C19B 92.43(12)
C1 N1 C2 111.26(14)
C1 N1 C11 124.01(14)
C2 N1 C11 124.73(14)
C1 N2 C3 112.03(13)
C1 N2 C8 123.70(14)
C3 N2 C8 124.25(14)
C4 N3 C5 111.79(13)
C4 N3 C14 124.01(12)
C5 N3 C14 124.21(13)
C4 N4 C6 111.31(13)
C4 N4 C17 123.71(13)
C6 N4 C17 124.82(13)
N2 C1 N1 102.99(14)
N2 C1 Cr1 123.43(10)
N1 C1 Cr1 133.43(12)
C3 C2 N1 107.26(16)
C3 C2 H2 126.4
N1 C2 H2 126.4
C2 C3 N2 106.43(16)
C2 C3 H3 126.8
N2 C3 H3 126.8
N4 C4 N3 103.55(12)
N4 C4 Cr1 124.89(11)
N3 C4 Cr1 131.41(11)
C6 C5 N3 106.40(15)
C6 C5 H5 126.8
N3 C5 H5 126.8
C5 C6 N4 106.95(14)
C5 C6 H6 126.5
N4 C6 H6 126.5
C8 C7 H7A 109.5
C8 C7 H7B 109.5
H7A C7 H7B 109.5
C8 C7 H7C 109.5
H7A C7 H7C 109.5
H7B C7 H7C 109.5
N2 C8 C7 110.68(15)
N2 C8 C9 110.39(14)
C7 C8 C9 113.30(15)
N2 C8 H8 107.4
C7 C8 H8 107.4
C9 C8 H8 107.4
C8 C9 H9A 109.5
C8 C9 H9B 109.5
H9A C9 H9B 109.5
C8 C9 H9C 109.5
H9A C9 H9C 109.5
H9B C9 H9C 109.5
C11 C10 H10A 109.5
C11 C10 H10B 109.5
H10A C10 H10B 109.5
C11 C10 H10C 109.5
H10A C10 H10C 109.5
H10B C10 H10C 109.5
N1 C11 C12 110.92(16)
N1 C11 C10 111.10(16)
C12 C11 C10 110.66(15)
N1 C11 H11 108.0
C12 C11 H11 108.0
C10 C11 H11 108.0
C11 C12 H12A 109.5
C11 C12 H12B 109.5
H12A C12 H12B 109.5
C11 C12 H12C 109.5
H12A C12 H12C 109.5
H12B C12 H12C 109.5
C14 C13 H13A 109.5
C14 C13 H13B 109.5
H13A C13 H13B 109.5
C14 C13 H13C 109.5
H13A C13 H13C 109.5
H13B C13 H13C 109.5
N3 C14 C13 110.48(13)
N3 C14 C15 110.77(13)
C13 C14 C15 112.14(14)
N3 C14 H14 107.8
C13 C14 H14 107.8
C15 C14 H14 107.8
C14 C15 H15A 109.5
C14 C15 H15B 109.5
H15A C15 H15B 109.5
C14 C15 H15C 109.5
H15A C15 H15C 109.5
H15B C15 H15C 109.5
C17 C16 H16A 109.5
C17 C16 H16B 109.5
H16A C16 H16B 109.5
C17 C16 H16C 109.5
H16A C16 H16C 109.5
H16B C16 H16C 109.5
N4 C17 C16 110.49(15)
N4 C17 C18 111.30(16)
C16 C17 C18 113.58(16)
N4 C17 H17 107.0
C16 C17 H17 107.0
C18 C17 H17 107.0
C17 C18 H18A 109.5
C17 C18 H18B 109.5
H18A C18 H18B 109.5
C17 C18 H18C 109.5
H18A C18 H18C 109.5
H18B C18 H18C 109.5
C20A C19A Cr1 93.11(13)
C20A C19A H19A 113.1
Cr1 C19A H19A 113.1
C20A C19A H19B 113.1
Cr1 C19A H19B 113.1
H19A C19A H19B 110.5
C21A C20A C25A 120.0
C21A C20A C19A 118.07(14)
C25A C20A C19A 121.65(14)
C20A C21A C22A 120.0
C20A C21A H21A 120.0
C22A C21A H21A 120.0
C23A C22A C21A 120.0
C23A C22A H22A 120.0
C21A C22A H22A 120.0
C24A C23A C22A 120.0
C24A C23A H23A 120.0
C22A C23A H23A 120.0
C23A C24A C25A 120.0
C23A C24A H24A 120.0
C25A C24A H24A 120.0
C24A C25A C20A 120.0
C24A C25A H25A 120.0
C20A C25A H25A 120.0
C20B C19B Cr1 93.18(19)
C20B C19B H19C 113.1
Cr1 C19B H19C 113.1
C20B C19B H19D 113.1
Cr1 C19B H19D 113.1
H19C C19B H19D 110.5
C21B C20B C25B 120.0
C21B C20B C19B 119.29(19)
C25B C20B C19B 120.55(19)
C20B C21B C22B 120.0
C20B C21B H21B 120.0
C22B C21B H21B 120.0
C23B C22B C21B 120.0
C23B C22B H22B 120.0
C21B C22B H22B 120.0
C22B C23B C24B 120.0
C22B C23B H23B 120.0
C24B C23B H23B 120.0
C25B C24B C23B 120.0
C25B C24B H24B 120.0
C23B C24B H24B 120.0
C24B C25B C20B 120.0
C24B C25B H25B 120.0
C20B C25B H25B 120.0
C27 C26 Cr1 100.79(11)
C27 C26 H26A 111.6
Cr1 C26 H26A 111.6
C27 C26 H26B 111.6
Cr1 C26 H26B 111.6
H26A C26 H26B 109.4
C32 C27 C28 114.79(17)
C32 C27 C26 122.78(16)
C28 C27 C26 122.33(17)
C29 C28 C27 122.2(2)
C29 C28 H28 118.9
C27 C28 H28 118.9
C30 C29 C28 121.4(2)
C30 C29 H29 119.3
C28 C29 H29 119.3
C29 C30 C31 118.0(2)
C29 C30 H30 121.0
C31 C30 H30 121.0
C30 C31 C32 121.1(2)
C30 C31 H31 119.4
C32 C31 H31 119.4
C31 C32 C27 122.54(17)
C31 C32 H32 118.7
C27 C32 H32 118.7
C36A O1A C33A 101.9(4)
C34A C33A O1A 102.7(4)
C34A C33A H33A 111.2
O1A C33A H33A 111.2
C34A C33A H33B 111.2
O1A C33A H33B 111.2
H33A C33A H33B 109.1
C33A C34A C35A 103.5(4)
C33A C34A H34A 111.1
C35A C34A H34A 111.1
C33A C34A H34B 111.1
C35A C34A H34B 111.1
H34A C34A H34B 109.0
C36A C35A C34A 106.5(4)
C36A C35A H35A 110.4
C34A C35A H35A 110.4
C36A C35A H35B 110.4
C34A C35A H35B 110.4
H35A C35A H35B 108.6
O1A C36A C35A 101.5(4)
O1A C36A H36A 111.5
C35A C36A H36A 111.5
O1A C36A H36B 111.5
C35A C36A H36B 111.5
H36A C36A H36B 109.3
C36B O1B C33B 100.2(7)
C34B C33B O1B 103.3(7)
C34B C33B H33C 111.1
O1B C33B H33C 111.1
C34B C33B H33D 111.1
O1B C33B H33D 111.1
H33C C33B H33D 109.1
C35B C34B C33B 111.0(5)
C35B C34B H34C 109.4
C33B C34B H34C 109.4
C35B C34B H34D 109.4
C33B C34B H34D 109.4
H34C C34B H34D 108.0
C36B C35B C34B 112.6(4)
C36B C35B H35C 109.1
C34B C35B H35C 109.1
C36B C35B H35D 109.1
C34B C35B H35D 109.1
H35C C35B H35D 107.8
C35B C36B O1B 110.9(4)
C35B C36B H36C 109.5
O1B C36B H36C 109.4
C35B C36B H36D 109.5
O1B C36B H36D 109.4
H36C C36B H36D 108.0
C33C O1C C36C 106.1(4)
O1C C33C C34C 107.0(5)
O1C C33C H33E 110.3
C34C C33C H33E 110.3
O1C C33C H33F 110.3
C34C C33C H33F 110.3
H33E C33C H33F 108.6
C35C C34C C33C 104.3(6)
C35C C34C H34E 110.9
C33C C34C H34E 110.9
C35C C34C H34F 110.9
C33C C34C H34F 110.9
H34E C34C H34F 108.9
C36C C35C C34C 105.9(5)
C36C C35C H35E 110.5
C34C C35C H35E 110.5
C36C C35C H35F 110.6
C34C C35C H35F 110.6
H35E C35C H35F 108.7
C35C C36C O1C 108.9(5)
C35C C36C H36E 109.9
O1C C36C H36E 109.9
C35C C36C H36F 109.9
O1C C36C H36F 109.9
H36E C36C H36F 108.3

loop_
_geom_bond_atom_site_label_1
_geom_bond_atom_site_label_2
_geom_bond_distance
Cr1 C19A 2.153(3)
Cr1 C4 2.1624(15)
Cr1 C1 2.1668(16)
Cr1 C26 2.1849(16)
Cr1 C19B 2.232(4)
N1 C1 1.3680(19)
N1 C2 1.385(3)
N1 C11 1.466(2)
N2 C1 1.359(2)
N2 C3 1.386(2)
N2 C8 1.479(2)
N3 C4 1.361(2)
N3 C5 1.389(2)
N3 C14 1.473(2)
N4 C4 1.3584(19)
N4 C6 1.394(2)
N4 C17 1.473(2)
C2 C3 1.331(2)
C2 H2 0.9500
C3 H3 0.9500
C5 C6 1.338(3)
C5 H5 0.9500
C6 H6 0.9500
C7 C8 1.506(3)
C7 H7A 0.9800
C7 H7B 0.9800
C7 H7C 0.9800
C8 C9 1.516(3)
C8 H8 1.0000
C9 H9A 0.9800
C9 H9B 0.9800
C9 H9C 0.9800
C10 C11 1.524(3)
C10 H10A 0.9800
C10 H10B 0.9800
C10 H10C 0.9800
C11 C12 1.522(3)
C11 H11 1.0000
C12 H12A 0.9800
C12 H12B 0.9800
C12 H12C 0.9800
C13 C14 1.514(2)
C13 H13A 0.9800
C13 H13B 0.9800
C13 H13C 0.9800
C14 C15 1.527(2)
C14 H14 1.0000
C15 H15A 0.9800
C15 H15B 0.9800
C15 H15C 0.9800
C16 C17 1.501(3)
C16 H16A 0.9800
C16 H16B 0.9800
C16 H16C 0.9800
C17 C18 1.529(3)
C17 H17 1.0000
C18 H18A 0.9800
C18 H18B 0.9800
C18 H18C 0.9800
C19A C20A 1.490(3)
C19A H19A 0.9900
C19A H19B 0.9900
C20A C21A 1.3900
C20A C25A 1.3900
C21A C22A 1.3900
C21A H21A 0.9500
C22A C23A 1.3900
C22A H22A 0.9500
C23A C24A 1.3900
C23A H23A 0.9500
C24A C25A 1.3900
C24A H24A 0.9500
C25A H25A 0.9500
C19B C20B 1.483(4)
C19B H19C 0.9900
C19B H19D 0.9900
C20B C21B 1.3900
C20B C25B 1.3900
C21B C22B 1.3900
C21B H21B 0.9500
C22B C23B 1.3900
C22B H22B 0.9500
C23B C24B 1.3900
C23B H23B 0.9500
C24B C25B 1.3900
C24B H24B 0.9500
C25B H25B 0.9500
C26 C27 1.473(2)
C26 H26A 0.9900
C26 H26B 0.9900
C27 C32 1.398(3)
C27 C28 1.410(3)
C28 C29 1.379(3)
C28 H28 0.9500
C29 C30 1.371(4)
C29 H29 0.9500
C30 C31 1.376(3)
C30 H30 0.9500
C31 C32 1.381(3)
C31 H31 0.9500
C32 H32 0.9500
O1A C36A 1.457(6)
O1A C33A 1.497(5)
C33A C34A 1.459(6)
C33A H33A 0.9900
C33A H33B 0.9900
C34A C35A 1.535(8)
C34A H34A 0.9900
C34A H34B 0.9900
C35A C36A 1.475(6)
C35A H35A 0.9900
C35A H35B 0.9900
C36A H36A 0.9900
C36A H36B 0.9900
O1B C36B 1.615(10)
O1B C33B 1.728(14)
C33B C34B 1.576(15)
C33B H33C 0.9900
C33B H33D 0.9900
C34B C35B 1.439(4)
C34B H34C 0.9900
C34B H34D 0.9900
C35B C36B 1.432(5)
C35B H35C 0.9900
C35B H35D 0.9900
C36B H36C 0.9900
C36B H36D 0.9900
O1C C33C 1.453(9)
O1C C36C 1.476(8)
C33C C34C 1.543(10)
C33C H33E 0.9900
C33C H33F 0.9900
C34C C35C 1.474(10)
C34C H34E 0.9900
C34C H34F 0.9900
C35C C36C 1.427(8)
C35C H35E 0.9900
C35C H35F 0.9900
C36C H36E 0.9900
C36C H36F 0.9900
